data_4339885
loop_
_publ_author_name
'Benson, Mark A.'
'Zacchini, Stefano'
'Boomishankar, Ramamoorthy'
'Chan, Yuri'
'Steiner, Alexander'

_publ_section_title
;
 Alkylation and acylation of cyclotriphosphazenes.
;
_journal_issue 17
_journal_name_full 'Inorganic chemistry'
_journal_page_first 7097
_journal_page_last 7108
_journal_paper_doi 10.1021/ic7009463
_journal_volume 46
_journal_year 2007
_chemical_formula_sum 'C41 H79 Cl3 F6 N9 O6 P3 S2'
_chemical_formula_weight 1171.51
_chemical_name_systematic
; 
 ? 
;
_space_group_IT_number 15
_symmetry_cell_setting monoclinic
_symmetry_space_group_name_Hall '-C 2yc'
_symmetry_space_group_name_H-M 'C 1 2/c 1'
_atom_sites_solution_hydrogens geom
_atom_sites_solution_primary direct
_atom_sites_solution_secondary difmap
_audit_creation_method SHELXL-97
_cell_angle_alpha 90.00
_cell_angle_beta 106.7540(10)
_cell_angle_gamma 90.00
_cell_formula_units_Z 4
_cell_length_a 19.7423(10)
_cell_length_b 16.8937(8)
_cell_length_c 17.5708(8)
_cell_measurement_temperature 100(2)
_cell_volume 5611.5(5)
_computing_structure_refinement 'SHELXL-97 (Sheldrick, 1997)'
_computing_structure_solution 'SHELXS-97 (Sheldrick, 1990)'
_diffrn_ambient_temperature 100(2)
_diffrn_measured_fraction_theta_full 0.995
_diffrn_measured_fraction_theta_max 0.995
_diffrn_measurement_device_type 'Bruker Smart Apex'
_diffrn_measurement_method omega-scans
_diffrn_radiation_monochromator graphite
_diffrn_radiation_source 'fine-focus sealed tube'
_diffrn_radiation_type MoK\a
_diffrn_radiation_wavelength 0.71073
_diffrn_reflns_av_R_equivalents 0.0186
_diffrn_reflns_av_sigmaI/netI 0.0222
_diffrn_reflns_limit_h_max 23
_diffrn_reflns_limit_h_min -22
_diffrn_reflns_limit_k_max 20
_diffrn_reflns_limit_k_min -11
_diffrn_reflns_limit_l_max 20
_diffrn_reflns_limit_l_min -19
_diffrn_reflns_number 14492
_diffrn_reflns_theta_full 25.03
_diffrn_reflns_theta_max 25.03
_diffrn_reflns_theta_min 4.25
_exptl_absorpt_coefficient_mu 0.394
_exptl_absorpt_correction_T_max 1.000
_exptl_absorpt_correction_T_min 0.811
_exptl_absorpt_correction_type empirical
_exptl_absorpt_process_details SADABS
_exptl_crystal_colour colourless
_exptl_crystal_density_diffrn 1.387
_exptl_crystal_density_method 'not measured'
_exptl_crystal_description plate
_exptl_crystal_F_000 2472
_exptl_crystal_size_max 0.4
_exptl_crystal_size_mid 0.2
_exptl_crystal_size_min 0.2
_refine_diff_density_max 1.036
_refine_diff_density_min -1.108
_refine_diff_density_rms 0.066
_refine_ls_extinction_method none
_refine_ls_goodness_of_fit_ref 1.028
_refine_ls_hydrogen_treatment mixed
_refine_ls_matrix_type full
_refine_ls_number_parameters 335
_refine_ls_number_reflns 4951
_refine_ls_number_restraints 3
_refine_ls_restrained_S_all 1.027
_refine_ls_R_factor_all 0.0485
_refine_ls_R_factor_gt 0.0444
_refine_ls_shift/su_max 0.001
_refine_ls_shift/su_mean 0.000
_refine_ls_structure_factor_coef Fsqd
_refine_ls_weighting_details 'calc w=1/[\s^2^(Fo^2^)+(0.0495P)^2^+19.8005P] where P=(Fo^2^+2Fc^2^)/3'
_refine_ls_weighting_scheme calc
_refine_ls_wR_factor_gt 0.1107
_refine_ls_wR_factor_ref 0.1134
_reflns_number_gt 4497
_reflns_number_total 4951
_reflns_threshold_expression >2sigma(I)
_cod_data_source_file ic7009463-file003.cif
_cod_data_source_block '[4Me2](CF3SO3)2.CHCl3'
_cod_original_sg_symbol_H-M C2/c
_cod_database_code 4339885

loop_
_symmetry_equiv_pos_as_xyz
'x, y, z'
'-x, y, -z+1/2'
'x+1/2, y+1/2, z'
'-x+1/2, y+1/2, -z+1/2'
'-x, -y, -z'
'x, -y, z-1/2'
'-x+1/2, -y+1/2, -z'
'x+1/2, -y+1/2, z-1/2'

loop_
_atom_site_label
_atom_site_type_symbol
_atom_site_fract_x
_atom_site_fract_y
_atom_site_fract_z
_atom_site_U_iso_or_equiv
_atom_site_adp_type
_atom_site_occupancy
_atom_site_symmetry_multiplicity
_atom_site_calc_flag
_atom_site_refinement_flags
P1 P 1.0000 0.46260(5) 0.2500 0.01122(18) Uani 1 2 d S
P2 P 0.98253(3) 0.61884(3) 0.16425(3) 0.01229(15) Uani 1 1 d .
N1 N 0.98972(10) 0.51974(11) 0.17114(10) 0.0135(4) Uani 1 1 d .
N2 N 1.0000 0.65441(16) 0.2500 0.0154(6) Uani 1 2 d S
N3 N 1.06484(10) 0.40663(12) 0.24647(11) 0.0138(4) Uani 1 1 d D
H3 H 1.0891(13) 0.4274(15) 0.2263(15) 0.015(7) Uiso 1 1 d D
N4 N 1.03349(10) 0.64315(12) 0.11015(12) 0.0159(4) Uani 1 1 d D
H4 H 1.0664(12) 0.6177(15) 0.1160(16) 0.015(7) Uiso 1 1 d D
N5 N 0.90507(10) 0.64780(12) 0.11195(11) 0.0145(4) Uani 1 1 d D
H5 H 0.8958(15) 0.6397(17) 0.0671(13) 0.023(8) Uiso 1 1 d D
C1 C 0.97225(13) 0.47567(14) 0.09372(13) 0.0174(5) Uani 1 1 d .
H1A H 1.0130 0.4435 0.0916 0.026 Uiso 1 1 calc R
H1B H 0.9610 0.5136 0.0496 0.026 Uiso 1 1 calc R
H1C H 0.9314 0.4412 0.0894 0.026 Uiso 1 1 calc R
C31 C 1.09314(11) 0.33662(13) 0.29560(13) 0.0144(5) Uani 1 1 d .
H31 H 1.0619 0.3251 0.3301 0.017 Uiso 1 1 calc R
C32 C 1.16774(12) 0.35365(14) 0.34931(14) 0.0179(5) Uani 1 1 d .
H32A H 1.1988 0.3679 0.3161 0.022 Uiso 1 1 calc R
H32B H 1.1662 0.3992 0.3842 0.022 Uiso 1 1 calc R
C33 C 1.19824(12) 0.28195(15) 0.40027(14) 0.0211(5) Uani 1 1 d .
H33A H 1.1704 0.2718 0.4380 0.025 Uiso 1 1 calc R
H33B H 1.2476 0.2934 0.4316 0.025 Uiso 1 1 calc R
C34 C 1.19719(13) 0.20820(16) 0.34987(16) 0.0258(6) Uani 1 1 d .
H34A H 1.2136 0.1621 0.3851 0.031 Uiso 1 1 calc R
H34B H 1.2301 0.2155 0.3173 0.031 Uiso 1 1 calc R
C35 C 1.12275(13) 0.19204(15) 0.29539(15) 0.0234(5) Uani 1 1 d .
H35A H 1.0911 0.1785 0.3280 0.028 Uiso 1 1 calc R
H35B H 1.1241 0.1462 0.2607 0.028 Uiso 1 1 calc R
C36 C 1.09329(12) 0.26431(14) 0.24377(14) 0.0181(5) Uani 1 1 d .
H36A H 1.1226 0.2752 0.2078 0.022 Uiso 1 1 calc R
H36B H 1.0445 0.2531 0.2107 0.022 Uiso 1 1 calc R
C41 C 1.03803(12) 0.72708(14) 0.08734(13) 0.0159(5) Uani 1 1 d .
H41 H 1.0045 0.7583 0.1086 0.019 Uiso 1 1 calc R
C42 C 1.01616(13) 0.73741(15) -0.00237(14) 0.0220(5) Uani 1 1 d .
H42A H 0.9678 0.7164 -0.0255 0.026 Uiso 1 1 calc R
H42B H 1.0487 0.7072 -0.0251 0.026 Uiso 1 1 calc R
C43 C 1.01811(14) 0.82532(16) -0.02348(15) 0.0267(6) Uani 1 1 d .
H43A H 1.0054 0.8311 -0.0820 0.032 Uiso 1 1 calc R
H43B H 0.9826 0.8545 -0.0045 0.032 Uiso 1 1 calc R
C44 C 1.09119(13) 0.86121(15) 0.01384(15) 0.0229(5) Uani 1 1 d .
H44A H 1.1256 0.8371 -0.0106 0.028 Uiso 1 1 calc R
H44B H 1.0895 0.9188 0.0029 0.028 Uiso 1 1 calc R
C45 C 1.11568(13) 0.84763(15) 0.10342(15) 0.0230(5) Uani 1 1 d .
H45A H 1.0855 0.8787 0.1287 0.028 Uiso 1 1 calc R
H45B H 1.1649 0.8667 0.1250 0.028 Uiso 1 1 calc R
C46 C 1.11221(13) 0.76001(15) 0.12446(14) 0.0212(5) Uani 1 1 d .
H46A H 1.1467 0.7296 0.1049 0.025 Uiso 1 1 calc R
H46B H 1.1251 0.7540 0.1829 0.025 Uiso 1 1 calc R
C51 C 0.84247(11) 0.65123(14) 0.14162(13) 0.0151(5) Uani 1 1 d .
H51 H 0.8580 0.6687 0.1984 0.018 Uiso 1 1 calc R
C52 C 0.80664(12) 0.57090(14) 0.13721(15) 0.0207(5) Uani 1 1 d .
H52A H 0.8394 0.5334 0.1729 0.025 Uiso 1 1 calc R
H52B H 0.7961 0.5502 0.0823 0.025 Uiso 1 1 calc R
C53 C 0.73803(13) 0.57571(16) 0.16094(16) 0.0253(6) Uani 1 1 d .
H53A H 0.7147 0.5232 0.1536 0.030 Uiso 1 1 calc R
H53B H 0.7491 0.5900 0.2179 0.030 Uiso 1 1 calc R
C54 C 0.68781(13) 0.63703(17) 0.11114(16) 0.0275(6) Uani 1 1 d .
H54A H 0.6731 0.6203 0.0548 0.033 Uiso 1 1 calc R
H54B H 0.6449 0.6410 0.1294 0.033 Uiso 1 1 calc R
C55 C 0.72368(13) 0.71725(17) 0.11838(16) 0.0273(6) Uani 1 1 d .
H55A H 0.7350 0.7359 0.1741 0.033 Uiso 1 1 calc R
H55B H 0.6910 0.7560 0.0843 0.033 Uiso 1 1 calc R
C56 C 0.79174(13) 0.71265(15) 0.09346(15) 0.0230(5) Uani 1 1 d .
H56A H 0.7798 0.6989 0.0363 0.028 Uiso 1 1 calc R
H56B H 0.8151 0.7651 0.1009 0.028 Uiso 1 1 calc R
S1 S 1.17175(3) 0.48062(4) 0.09896(3) 0.01749(15) Uani 1 1 d .
O1 O 1.13915(9) 0.40985(11) 0.05899(10) 0.0243(4) Uani 1 1 d .
O2 O 1.17489(10) 0.54609(12) 0.04757(12) 0.0351(5) Uani 1 1 d .
O3 O 1.14932(10) 0.50277(12) 0.16718(11) 0.0309(4) Uani 1 1 d .
C10 C 1.26400(13) 0.45253(16) 0.14082(16) 0.0265(6) Uani 1 1 d .
F1 F 1.26995(9) 0.39512(10) 0.19528(11) 0.0425(4) Uani 1 1 d .
F2 F 1.29116(9) 0.42421(11) 0.08610(11) 0.0434(5) Uani 1 1 d .
F3 F 1.30370(7) 0.51345(9) 0.17661(9) 0.0297(4) Uani 1 1 d .
C11 C 0.9752(3) 0.9599(4) 0.2475(4) 0.0370(14) Uani 0.50 1 d P
H11 H 0.9230 0.9604 0.2400 0.044 Uiso 0.50 1 calc PR
Cl1 Cl 1.0000 0.85887(8) 0.2500 0.0795(6) Uani 1 2 d S
Cl2 Cl 0.98770(8) 1.00550(7) 0.16543(7) 0.0829(4) Uani 1 1 d .

loop_
_atom_site_aniso_label
_atom_site_aniso_U_11
_atom_site_aniso_U_22
_atom_site_aniso_U_33
_atom_site_aniso_U_23
_atom_site_aniso_U_13
_atom_site_aniso_U_12
P1 0.0106(4) 0.0117(4) 0.0102(4) 0.000 0.0012(3) 0.000
P2 0.0119(3) 0.0127(3) 0.0114(3) 0.0015(2) 0.0019(2) 0.0006(2)
N1 0.0162(9) 0.0132(10) 0.0101(9) -0.0001(7) 0.0021(7) 0.0005(7)
N2 0.0171(13) 0.0129(13) 0.0142(13) 0.000 0.0014(11) 0.000
N3 0.0126(9) 0.0148(10) 0.0153(9) 0.0029(8) 0.0061(8) -0.0005(8)
N4 0.0128(10) 0.0149(10) 0.0209(10) 0.0033(8) 0.0064(8) 0.0035(8)
N5 0.0143(9) 0.0187(10) 0.0100(10) 0.0010(8) 0.0025(8) 0.0014(8)
C1 0.0217(12) 0.0179(12) 0.0116(11) -0.0017(9) 0.0032(9) -0.0007(9)
C31 0.0122(10) 0.0151(11) 0.0153(11) 0.0030(9) 0.0031(9) 0.0021(9)
C32 0.0137(11) 0.0193(12) 0.0188(12) 0.0020(10) 0.0014(9) 0.0007(9)
C33 0.0154(11) 0.0254(13) 0.0203(12) 0.0064(10) 0.0017(9) 0.0027(10)
C34 0.0225(13) 0.0237(13) 0.0283(13) 0.0061(11) 0.0029(11) 0.0097(11)
C35 0.0240(13) 0.0171(12) 0.0277(13) 0.0000(10) 0.0054(11) 0.0052(10)
C36 0.0159(11) 0.0183(12) 0.0191(12) -0.0011(10) 0.0032(9) 0.0033(9)
C41 0.0168(11) 0.0142(11) 0.0176(11) 0.0016(9) 0.0066(9) 0.0002(9)
C42 0.0226(12) 0.0223(13) 0.0188(12) 0.0024(10) 0.0023(10) -0.0060(10)
C43 0.0290(14) 0.0259(14) 0.0224(13) 0.0085(11) 0.0028(11) -0.0027(11)
C44 0.0259(13) 0.0184(12) 0.0271(13) 0.0023(10) 0.0117(11) -0.0029(10)
C45 0.0233(12) 0.0212(13) 0.0250(13) -0.0012(10) 0.0078(10) -0.0054(10)
C46 0.0204(12) 0.0224(13) 0.0191(12) 0.0019(10) 0.0032(10) -0.0038(10)
C51 0.0136(10) 0.0193(12) 0.0122(10) 0.0011(9) 0.0034(9) 0.0023(9)
C52 0.0178(12) 0.0194(12) 0.0249(13) 0.0033(10) 0.0064(10) 0.0023(10)
C53 0.0195(12) 0.0263(14) 0.0319(14) 0.0040(11) 0.0102(11) -0.0014(10)
C54 0.0161(12) 0.0424(16) 0.0251(13) 0.0035(12) 0.0076(10) 0.0051(11)
C55 0.0227(13) 0.0310(15) 0.0309(14) 0.0110(12) 0.0118(11) 0.0148(11)
C56 0.0222(12) 0.0224(13) 0.0269(13) 0.0082(11) 0.0111(10) 0.0084(10)
S1 0.0157(3) 0.0197(3) 0.0170(3) -0.0015(2) 0.0047(2) -0.0011(2)
O1 0.0231(9) 0.0251(10) 0.0199(9) -0.0038(7) -0.0013(7) -0.0011(7)
O2 0.0349(11) 0.0299(11) 0.0336(11) 0.0098(9) -0.0014(9) -0.0037(9)
O3 0.0250(9) 0.0419(12) 0.0287(10) -0.0116(9) 0.0122(8) -0.0082(8)
C10 0.0219(13) 0.0270(14) 0.0278(14) -0.0090(11) 0.0026(11) 0.0013(11)
F1 0.0396(10) 0.0362(10) 0.0413(10) 0.0089(8) -0.0049(8) 0.0045(8)
F2 0.0287(9) 0.0550(12) 0.0496(11) -0.0232(9) 0.0160(8) 0.0041(8)
F3 0.0182(7) 0.0316(9) 0.0361(9) -0.0113(7) 0.0027(6) -0.0036(6)
C11 0.038(3) 0.035(3) 0.042(3) 0.000(3) 0.018(3) 0.006(2)
Cl1 0.1677(17) 0.0311(6) 0.0756(10) 0.000 0.0923(11) 0.000
Cl2 0.1395(11) 0.0613(7) 0.0622(6) 0.0298(5) 0.0520(7) 0.0530(7)

loop_
_atom_type_symbol
_atom_type_description
_atom_type_scat_dispersion_real
_atom_type_scat_dispersion_imag
_atom_type_scat_source
C C 0.0033 0.0016 'International Tables Vol C Tables 4.2.6.8 and 6.1.1.4'
H H 0.0000 0.0000 'International Tables Vol C Tables 4.2.6.8 and 6.1.1.4'
N N 0.0061 0.0033 'International Tables Vol C Tables 4.2.6.8 and 6.1.1.4'
O O 0.0106 0.0060 'International Tables Vol C Tables 4.2.6.8 and 6.1.1.4'
F F 0.0171 0.0103 'International Tables Vol C Tables 4.2.6.8 and 6.1.1.4'
P P 0.1023 0.0942 'International Tables Vol C Tables 4.2.6.8 and 6.1.1.4'
S S 0.1246 0.1234 'International Tables Vol C Tables 4.2.6.8 and 6.1.1.4'
Cl Cl 0.1484 0.1585 'International Tables Vol C Tables 4.2.6.8 and 6.1.1.4'

loop_
_geom_angle_atom_site_label_1
_geom_angle_atom_site_label_2
_geom_angle_atom_site_label_3
_geom_angle
_geom_angle_site_symmetry_1
_geom_angle_site_symmetry_3
N3 P1 N3 107.92(15) . 2_755
N3 P1 N1 118.00(9) . 2_755
N3 P1 N1 102.58(9) 2_755 2_755
N3 P1 N1 102.58(9) . .
N3 P1 N1 118.00(9) 2_755 .
N1 P1 N1 108.52(13) 2_755 .
N2 P2 N5 109.94(9) . .
N2 P2 N4 117.69(9) . .
N5 P2 N4 103.59(10) . .
N2 P2 N1 108.80(11) . .
N5 P2 N1 112.87(10) . .
N4 P2 N1 103.90(10) . .
C1 N1 P1 114.26(15) . .
C1 N1 P2 115.85(14) . .
P1 N1 P2 128.99(11) . .
P2 N2 P2 134.86(18) . 2_755
C31 N3 P1 128.34(16) . .
C41 N4 P2 119.73(16) . .
C51 N5 P2 124.26(15) . .
N3 C31 C36 111.00(18) . .
N3 C31 C32 110.17(18) . .
C36 C31 C32 110.60(18) . .
C33 C32 C31 111.11(19) . .
C32 C33 C34 111.8(2) . .
C33 C34 C35 111.0(2) . .
C34 C35 C36 111.1(2) . .
C31 C36 C35 110.53(19) . .
N4 C41 C42 111.64(19) . .
N4 C41 C46 110.99(19) . .
C42 C41 C46 110.62(19) . .
C41 C42 C43 110.0(2) . .
C44 C43 C42 111.5(2) . .
C45 C44 C43 111.3(2) . .
C44 C45 C46 111.8(2) . .
C41 C46 C45 110.7(2) . .
N5 C51 C56 108.37(18) . .
N5 C51 C52 111.81(19) . .
C56 C51 C52 111.01(19) . .
C51 C52 C53 111.9(2) . .
C54 C53 C52 111.1(2) . .
C55 C54 C53 110.4(2) . .
C54 C55 C56 111.0(2) . .
C51 C56 C55 111.6(2) . .
O2 S1 O1 115.18(11) . .
O2 S1 O3 113.63(13) . .
O1 S1 O3 114.80(11) . .
O2 S1 C10 103.58(12) . .
O1 S1 C10 103.59(11) . .
O3 S1 C10 104.07(12) . .
F2 C10 F3 108.4(2) . .
F2 C10 F1 106.7(2) . .
F3 C10 F1 107.6(2) . .
F2 C10 S1 111.72(18) . .
F3 C10 S1 111.86(18) . .
F1 C10 S1 110.36(18) . .
Cl2 C11 Cl2 115.4(4) 2_755 .
Cl2 C11 Cl1 112.0(4) 2_755 .
Cl2 C11 Cl1 110.3(3) . .
C11 Cl1 C11 31.4(4) 2_755 .
C11 Cl2 C11 32.8(4) 2_755 .

loop_
_geom_bond_atom_site_label_1
_geom_bond_atom_site_label_2
_geom_bond_distance
_geom_bond_site_symmetry_2
P1 N3 1.6070(19) .
P1 N3 1.6070(19) 2_755
P1 N1 1.6526(18) 2_755
P1 N1 1.6526(18) .
P2 N2 1.5654(11) .
P2 N5 1.6161(19) .
P2 N4 1.623(2) .
P2 N1 1.6817(19) .
N1 C1 1.501(3) .
N2 P2 1.5654(11) 2_755
N3 C31 1.476(3) .
N4 C41 1.483(3) .
N5 C51 1.474(3) .
C31 C36 1.524(3) .
C31 C32 1.530(3) .
C32 C33 1.523(3) .
C33 C34 1.525(4) .
C34 C35 1.530(3) .
C35 C36 1.532(3) .
C41 C42 1.519(3) .
C41 C46 1.526(3) .
C42 C43 1.534(3) .
C43 C44 1.528(4) .
C44 C45 1.525(3) .
C45 C46 1.532(3) .
C51 C56 1.519(3) .
C51 C52 1.522(3) .
C52 C53 1.530(3) .
C53 C54 1.524(4) .
C54 C55 1.517(4) .
C55 C56 1.530(3) .
S1 O2 1.440(2) .
S1 O1 1.4410(18) .
S1 O3 1.4419(19) .
S1 C10 1.820(3) .
C10 F2 1.318(3) .
C10 F3 1.336(3) .
C10 F1 1.344(3) .
C11 Cl2 1.681(7) 2_755
C11 Cl2 1.715(6) .
C11 Cl1 1.773(6) .
Cl1 C11 1.773(6) 2_755
Cl2 C11 1.681(7) 2_755

loop_
_geom_hbond_atom_site_label_D
_geom_hbond_atom_site_label_H
_geom_hbond_atom_site_label_A
_geom_hbond_distance_DH
_geom_hbond_distance_HA
_geom_hbond_distance_DA
_geom_hbond_angle_DHA
_geom_hbond_site_symmetry_A
N3 H3 O3 0.76(2) 2.20(2) 2.950(3) 171(3) .
N4 H4 O3 0.76(2) 2.53(2) 3.246(3) 157(3) .
N5 H5 O1 0.77(2) 2.28(2) 3.036(3) 168(3) 5_765
